data_7157433
loop_
_publ_author_name
'Pan, Changduo'
'Huang, Gao'
'Shan, Yujia'
'Li, Yiting'
'Yu, Jin-Tao'

_publ_section_title
;
 Rh(iii)-Catalyzed regioselective C4 alkylation of indoles with allylic
 alcohols: direct access to \b-indolyl ketones.
;
_journal_issue 16
_journal_name_full 'Organic &amp; biomolecular chemistry'
_journal_page_first 3038
_journal_page_last 3042
_journal_paper_doi 10.1039/d0ob00396d
_journal_volume 18
_journal_year 2020
_chemical_formula_sum 'C19 H26 N2 O2'
_chemical_formula_weight 314.42
_space_group_crystal_system orthorhombic
_space_group_IT_number 19
_space_group_name_Hall 'P 2ac 2ab'
_space_group_name_H-M_alt 'P 21 21 21'
_atom_sites_solution_hydrogens geom
_audit_creation_method SHELXL-2018/3
_audit_update_record
;
2019-11-23 deposited with the CCDC.	2020-03-30 downloaded from the CCDC.
;
_cell_angle_alpha 90
_cell_angle_beta 90
_cell_angle_gamma 90
_cell_formula_units_Z 4
_cell_length_a 6.0543(9)
_cell_length_b 8.5333(14)
_cell_length_c 34.582(6)
_cell_measurement_reflns_used 2433
_cell_measurement_temperature 296(2)
_cell_measurement_theta_max 27.91
_cell_measurement_theta_min 2.36
_cell_volume 1786.6(5)
_computing_structure_refinement 'SHELXL-2018/3 (Sheldrick, 2018)'
_computing_structure_solution 'SHELXT 2014/5 (Sheldrick, 2014)'
_diffrn_ambient_temperature 296(2)
_diffrn_measured_fraction_theta_full 0.999
_diffrn_measured_fraction_theta_max 0.999
_diffrn_measurement_device_type 'Bruker APEX-II CCD'
_diffrn_measurement_method '\f and \w scans'
_diffrn_radiation_type MoK\a
_diffrn_radiation_wavelength 0.71073
_diffrn_reflns_av_R_equivalents 0.0752
_diffrn_reflns_av_unetI/netI 0.0764
_diffrn_reflns_Laue_measured_fraction_full 0.999
_diffrn_reflns_Laue_measured_fraction_max 0.999
_diffrn_reflns_limit_h_max 7
_diffrn_reflns_limit_h_min -7
_diffrn_reflns_limit_k_max 10
_diffrn_reflns_limit_k_min -9
_diffrn_reflns_limit_l_max 29
_diffrn_reflns_limit_l_min -41
_diffrn_reflns_number 12288
_diffrn_reflns_point_group_measured_fraction_full 0.999
_diffrn_reflns_point_group_measured_fraction_max 0.999
_diffrn_reflns_theta_full 25.008
_diffrn_reflns_theta_max 25.008
_diffrn_reflns_theta_min 2.356
_exptl_absorpt_coefficient_mu 0.076
_exptl_crystal_density_diffrn 1.169
_exptl_crystal_description block
_exptl_crystal_F_000 680
_refine_diff_density_max 0.321
_refine_diff_density_min -0.273
_refine_diff_density_rms 0.076
_refine_ls_abs_structure_details
;
 Flack x determined using 642 quotients [(I+)-(I-)]/[(I+)+(I-)]
 (Parsons, Flack and Wagner, Acta Cryst. B69 (2013) 249-259).
;
_refine_ls_abs_structure_Flack -3.5(10)
_refine_ls_extinction_coef 0.050(10)
_refine_ls_extinction_expression Fc^*^=kFc[1+0.001xFc^2^\l^3^/sin(2\q)]^-1/4^
_refine_ls_extinction_method 'SHELXL-2018/3 (Sheldrick 2018)'
_refine_ls_goodness_of_fit_ref 1.078
_refine_ls_hydrogen_treatment constr
_refine_ls_matrix_type full
_refine_ls_number_parameters 215
_refine_ls_number_reflns 3158
_refine_ls_number_restraints 144
_refine_ls_restrained_S_all 1.079
_refine_ls_R_factor_all 0.1121
_refine_ls_R_factor_gt 0.0779
_refine_ls_shift/su_max 0.000
_refine_ls_shift/su_mean 0.000
_refine_ls_structure_factor_coef Fsqd
_refine_ls_weighting_details 'w=1/[\s^2^(Fo^2^)+(0.1193P)^2^+0.8279P] where P=(Fo^2^+2Fc^2^)/3'
_refine_ls_weighting_scheme calc
_refine_ls_wR_factor_gt 0.2075
_refine_ls_wR_factor_ref 0.2301
_reflns_Friedel_coverage 0.684
_reflns_Friedel_fraction_full 0.999
_reflns_Friedel_fraction_max 0.999
_reflns_number_gt 2217
_reflns_number_total 3158
_reflns_threshold_expression 'I > 2\s(I)'
_cod_data_source_file d0ob00396d2.cif
_cod_data_source_block 11_a
_cod_depositor_comments 'Adding full bibliography for 7157433.cif.'
_cod_database_code 7157433
_shelx_shelxl_version_number 2018/3
_shelx_space_group_comment
;
The symmetry employed for this shelxl refinement is uniquely defined
by the following loop, which should always be used as a source of
symmetry information in preference to the above space-group names.
They are only intended as comments.
;

loop_
_space_group_symop_operation_xyz
'x, y, z'
'-x+1/2, -y, z+1/2'
'-x, y+1/2, -z+1/2'
'x+1/2, -y+1/2, -z'

loop_
_atom_site_label
_atom_site_type_symbol
_atom_site_fract_x
_atom_site_fract_y
_atom_site_fract_z
_atom_site_U_iso_or_equiv
_atom_site_adp_type
_atom_site_occupancy
_atom_site_site_symmetry_order
_atom_site_calc_flag
_atom_site_refinement_flags_posn
_atom_site_refinement_flags_adp
_atom_site_refinement_flags_occupancy
_atom_site_disorder_assembly
_atom_site_disorder_group
C1 C 0.4893(13) 0.1651(8) 0.6760(2) 0.058(2) Uani 1 1 d . U . . .
H1A H 0.478088 0.084727 0.695327 0.087 Uiso 1 1 calc R U . . .
H1B H 0.580509 0.128813 0.655138 0.087 Uiso 1 1 calc R U . . .
H1C H 0.344704 0.189615 0.666347 0.087 Uiso 1 1 calc R U . . .
C2 C 0.8355(12) 0.2842(10) 0.7043(2) 0.060(2) Uani 1 1 d . U . . .
H2A H 0.901962 0.381123 0.712279 0.090 Uiso 1 1 calc R U . . .
H2B H 0.912264 0.244279 0.682087 0.090 Uiso 1 1 calc R U . . .
H2C H 0.844494 0.209562 0.724992 0.090 Uiso 1 1 calc R U . . .
C3 C 0.4706(13) 0.3510(9) 0.7315(2) 0.0577(19) Uani 1 1 d . U . . .
H3A H 0.529657 0.445591 0.742371 0.087 Uiso 1 1 calc R U . . .
H3B H 0.489280 0.266441 0.749502 0.087 Uiso 1 1 calc R U . . .
H3C H 0.316258 0.364991 0.726133 0.087 Uiso 1 1 calc R U . . .
C4 C 0.5926(10) 0.3126(8) 0.69393(19) 0.0426(16) Uani 1 1 d . U . . .
C5 C 0.5703(11) 0.4499(8) 0.6660(2) 0.0509(17) Uani 1 1 d . U . . .
C6 C 0.6666(10) 0.4510(7) 0.62692(18) 0.0384(14) Uani 1 1 d . U . . .
C7 C 0.8004(10) 0.3343(7) 0.61174(19) 0.0397(14) Uani 1 1 d . U . . .
H7 H 0.842799 0.244534 0.625051 0.048 Uiso 1 1 calc R U . . .
C8 C 1.0027(9) 0.2748(7) 0.54923(19) 0.0392(15) Uani 1 1 d . U . . .
H8 H 1.017741 0.330458 0.524584 0.047 Uiso 1 1 calc R U . . .
C9 C 0.8977(13) 0.1166(8) 0.5413(2) 0.058(2) Uani 1 1 d . U . . .
H9A H 0.865899 0.065181 0.565303 0.087 Uiso 1 1 calc R U . . .
H9B H 0.997594 0.053405 0.526381 0.087 Uiso 1 1 calc R U . . .
H9C H 0.763091 0.131262 0.527026 0.087 Uiso 1 1 calc R U . . .
C10 C 1.2301(11) 0.2568(10) 0.5667(3) 0.067(2) Uani 1 1 d . U . . .
H10A H 1.292668 0.358469 0.571258 0.101 Uiso 1 1 calc R U . . .
H10B H 1.322957 0.199518 0.549156 0.101 Uiso 1 1 calc R U . . .
H10C H 1.219232 0.200882 0.590690 0.101 Uiso 1 1 calc R U . . .
C11 C 0.6425(9) 0.5685(7) 0.59694(19) 0.0364(14) Uani 1 1 d . U . . .
C12 C 0.7648(9) 0.5100(7) 0.56476(19) 0.0357(14) Uani 1 1 d . U . . .
C13 C 0.6885(10) 0.7102(7) 0.5255(2) 0.0460(16) Uani 1 1 d . U . . .
H13 H 0.700622 0.761047 0.501817 0.055 Uiso 1 1 calc R U . . .
C14 C 0.5603(10) 0.7799(7) 0.5544(2) 0.0424(15) Uani 1 1 d . U . . .
H14 H 0.489402 0.874245 0.549183 0.051 Uiso 1 1 calc R U . . .
C15 C 0.5361(9) 0.7127(7) 0.59045(19) 0.0368(14) Uani 1 1 d . U . . .
C16 C 0.3957(9) 0.7999(7) 0.61930(19) 0.0402(15) Uani 1 1 d . U . . .
H16A H 0.402678 0.911198 0.613714 0.048 Uiso 1 1 calc R U . . .
H16B H 0.455238 0.783658 0.645024 0.048 Uiso 1 1 calc R U . . .
C17 C 0.1543(9) 0.7472(7) 0.6186(2) 0.0439(16) Uani 1 1 d . U . . .
H17A H 0.095331 0.757805 0.592683 0.053 Uiso 1 1 calc R U . . .
H17B H 0.144442 0.637777 0.626069 0.053 Uiso 1 1 calc R U . . .
C18 C 0.0210(10) 0.8467(7) 0.6464(2) 0.0437(16) Uani 1 1 d . U . . .
C19 C -0.0047(14) 0.7895(10) 0.6863(2) 0.072(2) Uani 1 1 d . U . . .
H19A H -0.039749 0.875809 0.703034 0.108 Uiso 1 1 calc R U . . .
H19B H 0.130699 0.741722 0.694680 0.108 Uiso 1 1 calc R U . . .
H19C H -0.121667 0.713684 0.687258 0.108 Uiso 1 1 calc R U . . .
N1 N 0.8619(8) 0.3686(6) 0.57466(16) 0.0399(13) Uani 1 1 d . U . . .
N2 N 0.7946(8) 0.5742(6) 0.53024(16) 0.0420(13) Uani 1 1 d . U . . .
O1 O 0.4721(15) 0.5655(8) 0.6780(2) 0.129(3) Uani 1 1 d . U . . .
O2 O -0.0472(10) 0.9734(6) 0.63666(18) 0.0739(17) Uani 1 1 d . U . . .

loop_
_atom_site_aniso_label
_atom_site_aniso_U_11
_atom_site_aniso_U_22
_atom_site_aniso_U_33
_atom_site_aniso_U_23
_atom_site_aniso_U_13
_atom_site_aniso_U_12
C1 0.068(4) 0.054(4) 0.052(5) -0.002(4) 0.013(4) -0.014(4)
C2 0.061(4) 0.075(5) 0.044(5) -0.004(4) -0.008(4) 0.010(4)
C3 0.064(4) 0.067(4) 0.043(5) -0.005(4) 0.007(4) -0.002(4)
C4 0.042(3) 0.049(3) 0.036(4) 0.000(3) 0.004(3) 0.004(3)
C5 0.053(3) 0.054(4) 0.046(4) 0.002(3) 0.010(3) 0.022(3)
C6 0.038(3) 0.042(3) 0.035(3) 0.001(3) 0.001(3) 0.003(3)
C7 0.040(3) 0.039(3) 0.041(4) 0.002(3) 0.006(3) -0.002(3)
C8 0.037(3) 0.044(3) 0.037(4) -0.002(3) 0.007(3) 0.007(3)
C9 0.063(4) 0.056(4) 0.055(5) -0.018(4) 0.005(4) 0.001(4)
C10 0.043(4) 0.077(5) 0.082(6) -0.008(5) 0.004(4) 0.004(4)
C11 0.032(3) 0.039(3) 0.038(3) -0.002(3) -0.001(3) -0.005(2)
C12 0.033(3) 0.038(3) 0.035(3) 0.001(3) -0.003(3) 0.001(2)
C13 0.046(3) 0.045(3) 0.046(4) 0.008(3) -0.003(3) 0.003(3)
C14 0.043(3) 0.042(3) 0.043(4) -0.001(3) -0.001(3) 0.004(3)
C15 0.032(3) 0.035(3) 0.044(4) -0.004(3) -0.006(3) -0.002(2)
C16 0.034(3) 0.038(3) 0.048(4) -0.004(3) -0.002(3) 0.004(2)
C17 0.034(3) 0.049(3) 0.048(4) -0.009(3) 0.002(3) 0.009(3)
C18 0.041(3) 0.042(3) 0.048(4) -0.003(3) -0.001(3) 0.007(3)
C19 0.076(5) 0.081(5) 0.058(6) 0.005(4) 0.019(4) 0.021(5)
N1 0.039(3) 0.039(3) 0.041(3) -0.002(2) 0.004(2) 0.009(2)
N2 0.043(3) 0.045(3) 0.038(3) 0.000(3) -0.002(2) -0.001(2)
O1 0.200(8) 0.107(5) 0.081(5) 0.038(4) 0.065(5) 0.104(6)
O2 0.081(4) 0.070(3) 0.070(4) 0.005(3) 0.012(3) 0.028(3)

loop_
_atom_type_symbol
_atom_type_description
_atom_type_scat_dispersion_real
_atom_type_scat_dispersion_imag
_atom_type_scat_source
C C 0.0033 0.0016 'International Tables Vol C Tables 4.2.6.8 and 6.1.1.4'
H H 0.0000 0.0000 'International Tables Vol C Tables 4.2.6.8 and 6.1.1.4'
N N 0.0061 0.0033 'International Tables Vol C Tables 4.2.6.8 and 6.1.1.4'
O O 0.0106 0.0060 'International Tables Vol C Tables 4.2.6.8 and 6.1.1.4'

loop_
_geom_angle_atom_site_label_1
_geom_angle_atom_site_label_2
_geom_angle_atom_site_label_3
_geom_angle
_geom_angle_site_symmetry_1
_geom_angle_site_symmetry_3
_geom_angle_publ_flag
C4 C1 H1A 109.5 . . ?
C4 C1 H1B 109.5 . . ?
H1A C1 H1B 109.5 . . ?
C4 C1 H1C 109.5 . . ?
H1A C1 H1C 109.5 . . ?
H1B C1 H1C 109.5 . . ?
C4 C2 H2A 109.5 . . ?
C4 C2 H2B 109.5 . . ?
H2A C2 H2B 109.5 . . ?
C4 C2 H2C 109.5 . . ?
H2A C2 H2C 109.5 . . ?
H2B C2 H2C 109.5 . . ?
C4 C3 H3A 109.5 . . ?
C4 C3 H3B 109.5 . . ?
H3A C3 H3B 109.5 . . ?
C4 C3 H3C 109.5 . . ?
H3A C3 H3C 109.5 . . ?
H3B C3 H3C 109.5 . . ?
C5 C4 C2 110.8(6) . . ?
C5 C4 C1 109.7(6) . . ?
C2 C4 C1 110.8(6) . . ?
C5 C4 C3 109.3(5) . . ?
C2 C4 C3 107.4(6) . . ?
C1 C4 C3 108.7(6) . . ?
O1 C5 C6 119.9(6) . . ?
O1 C5 C4 116.6(6) . . ?
C6 C5 C4 123.5(5) . . ?
C7 C6 C11 106.5(5) . . ?
C7 C6 C5 125.1(6) . . ?
C11 C6 C5 128.4(5) . . ?
N1 C7 C6 111.2(5) . . ?
N1 C7 H7 124.4 . . ?
C6 C7 H7 124.4 . . ?
N1 C8 C9 110.6(5) . . ?
N1 C8 C10 110.3(6) . . ?
C9 C8 C10 111.3(6) . . ?
N1 C8 H8 108.2 . . ?
C9 C8 H8 108.2 . . ?
C10 C8 H8 108.2 . . ?
C8 C9 H9A 109.5 . . ?
C8 C9 H9B 109.5 . . ?
H9A C9 H9B 109.5 . . ?
C8 C9 H9C 109.5 . . ?
H9A C9 H9C 109.5 . . ?
H9B C9 H9C 109.5 . . ?
C8 C10 H10A 109.5 . . ?
C8 C10 H10B 109.5 . . ?
H10A C10 H10B 109.5 . . ?
C8 C10 H10C 109.5 . . ?
H10A C10 H10C 109.5 . . ?
H10B C10 H10C 109.5 . . ?
C15 C11 C12 114.8(6) . . ?
C15 C11 C6 139.9(6) . . ?
C12 C11 C6 105.3(5) . . ?
N2 C12 N1 121.7(6) . . ?
N2 C12 C11 128.9(5) . . ?
N1 C12 C11 109.4(6) . . ?
N2 C13 C14 123.3(6) . . ?
N2 C13 H13 118.4 . . ?
C14 C13 H13 118.4 . . ?
C15 C14 C13 121.9(6) . . ?
C15 C14 H14 119.1 . . ?
C13 C14 H14 119.1 . . ?
C14 C15 C11 117.3(6) . . ?
C14 C15 C16 116.9(5) . . ?
C11 C15 C16 125.8(6) . . ?
C15 C16 C17 112.6(5) . . ?
C15 C16 H16A 109.1 . . ?
C17 C16 H16A 109.1 . . ?
C15 C16 H16B 109.1 . . ?
C17 C16 H16B 109.1 . . ?
H16A C16 H16B 107.8 . . ?
C18 C17 C16 109.5(5) . . ?
C18 C17 H17A 109.8 . . ?
C16 C17 H17A 109.8 . . ?
C18 C17 H17B 109.8 . . ?
C16 C17 H17B 109.8 . . ?
H17A C17 H17B 108.2 . . ?
O2 C18 C19 121.6(7) . . ?
O2 C18 C17 120.5(7) . . ?
C19 C18 C17 117.7(6) . . ?
C18 C19 H19A 109.5 . . ?
C18 C19 H19B 109.5 . . ?
H19A C19 H19B 109.5 . . ?
C18 C19 H19C 109.5 . . ?
H19A C19 H19C 109.5 . . ?
H19B C19 H19C 109.5 . . ?
C7 N1 C12 107.6(5) . . ?
C7 N1 C8 127.3(5) . . ?
C12 N1 C8 125.1(6) . . ?
C12 N2 C13 113.8(5) . . ?

loop_
_geom_bond_atom_site_label_1
_geom_bond_atom_site_label_2
_geom_bond_distance
_geom_bond_site_symmetry_2
_geom_bond_publ_flag
C1 C4 1.536(10) . ?
C1 H1A 0.9600 . ?
C1 H1B 0.9600 . ?
C1 H1C 0.9600 . ?
C2 C4 1.533(10) . ?
C2 H2A 0.9600 . ?
C2 H2B 0.9600 . ?
C2 H2C 0.9600 . ?
C3 C4 1.530(10) . ?
C3 H3A 0.9600 . ?
C3 H3B 0.9600 . ?
C3 H3C 0.9600 . ?
C4 C5 1.525(10) . ?
C5 O1 1.224(8) . ?
C5 C6 1.471(9) . ?
C6 C7 1.387(8) . ?
C6 C11 1.450(9) . ?
C7 N1 1.367(8) . ?
C7 H7 0.9300 . ?
C8 N1 1.463(7) . ?
C8 C9 1.517(9) . ?
C8 C10 1.511(9) . ?
C8 H8 0.9800 . ?
C9 H9A 0.9600 . ?
C9 H9B 0.9600 . ?
C9 H9C 0.9600 . ?
C10 H10A 0.9600 . ?
C10 H10B 0.9600 . ?
C10 H10C 0.9600 . ?
C11 C15 1.407(8) . ?
C11 C12 1.427(9) . ?
C12 N2 1.326(8) . ?
C12 N1 1.385(7) . ?
C13 N2 1.336(8) . ?
C13 C14 1.398(9) . ?
C13 H13 0.9300 . ?
C14 C15 1.380(9) . ?
C14 H14 0.9300 . ?
C15 C16 1.507(8) . ?
C16 C17 1.529(8) . ?
C16 H16A 0.9700 . ?
C16 H16B 0.9700 . ?
C17 C18 1.516(9) . ?
C17 H17A 0.9700 . ?
C17 H17B 0.9700 . ?
C18 O2 1.205(8) . ?
C18 C19 1.471(10) . ?
C19 H19A 0.9600 . ?
C19 H19B 0.9600 . ?
C19 H19C 0.9600 . ?
